data_7001946
loop_
_publ_author_name
'Lorber, Christian'
'Vendier, Laure'

_publ_section_title
;
 Synthesis and structure of early transition metal NHC complexes
;
_journal_issue 35
_journal_name_full 'Dalton Transactions'
_journal_page_first 6972
_journal_paper_doi 10.1039/b905056f
_journal_year 2009
_chemical_compound_source 'synthesis as described'
_chemical_formula_moiety 'C33 H41 Cl3 N3 V, C21 H25 N2'
_chemical_formula_sum 'C54 H66 Cl3 N5 V'
_chemical_formula_weight 942.41
_chemical_name_systematic
;
?
;
_space_group_IT_number 14
_symmetry_cell_setting monoclinic
_symmetry_Int_Tables_number 14
_symmetry_space_group_name_Hall '-P 2ybc'
_symmetry_space_group_name_H-M 'P 1 21/c 1'
_atom_sites_solution_hydrogens geom
_atom_sites_solution_primary direct
_atom_sites_solution_secondary difmap
_cell_angle_alpha 90
_cell_angle_beta 93.173(11)
_cell_angle_gamma 90
_cell_formula_units_Z 4
_cell_length_a 16.7897(15)
_cell_length_b 11.8681(7)
_cell_length_c 27.640(3)
_cell_measurement_reflns_used 8000
_cell_measurement_temperature 180(2)
_cell_measurement_theta_max 26.05
_cell_measurement_theta_min 1.65
_cell_measurement_wavelength 0.71073
_cell_volume 5499.2(8)
_computing_cell_refinement 'Stoe IPDS software (Stoe, 1996)'
_computing_data_collection 'Stoe IPDS software (Stoe, 1996)'
_computing_data_reduction 'XRED (Stoe, 1.08, 1996)'
_computing_molecular_graphics 'Ortep-3 for Windows (Farrugia, 1997)'
_computing_publication_material 'WinGX publication routines (Farrugia, 1999)'
_computing_structure_refinement 'SHELXL-97 (Sheldrick, 1997)'
_computing_structure_solution 'SIR92 (Giacovazzo et al, 1993)'
_diffrn_ambient_temperature 180
_diffrn_measured_fraction_theta_full 0.972
_diffrn_measured_fraction_theta_max 0.972
_diffrn_measurement_device 'Stoe IPDS'
_diffrn_measurement_method \f
_diffrn_radiation_monochromator graphite
_diffrn_radiation_source 'fine-focus sealed tube'
_diffrn_radiation_type MoK\a
_diffrn_radiation_wavelength 0.71073
_diffrn_reflns_av_R_equivalents 0.1075
_diffrn_reflns_av_unetI/netI 0.1265
_diffrn_reflns_limit_h_max 18
_diffrn_reflns_limit_h_min -18
_diffrn_reflns_limit_k_max 12
_diffrn_reflns_limit_k_min -12
_diffrn_reflns_limit_l_max 30
_diffrn_reflns_limit_l_min -30
_diffrn_reflns_number 29659
_diffrn_reflns_theta_full 23.26
_diffrn_reflns_theta_max 23.26
_diffrn_reflns_theta_min 1.96
_diffrn_standards_decay_% 0.1
_diffrn_standards_interval_time 4
_diffrn_standards_number 200
_exptl_absorpt_coefficient_mu 0.363
_exptl_absorpt_correction_T_max 0.979
_exptl_absorpt_correction_T_min 0.928
_exptl_absorpt_correction_type refdelf
_exptl_absorpt_process_details
;
(See: Walker, N. & Stuart, D. (1983) Acta Cryst. A39, 158-166)
;
_exptl_crystal_colour yellow
_exptl_crystal_density_diffrn 1.138
_exptl_crystal_density_method 'not measured'
_exptl_crystal_description block
_exptl_crystal_F_000 1996
_exptl_crystal_size_max 0.22
_exptl_crystal_size_mid 0.15
_exptl_crystal_size_min 0.05
_refine_diff_density_max 0.303
_refine_diff_density_min -0.36
_refine_diff_density_rms 0.068
_refine_ls_extinction_method none
_refine_ls_goodness_of_fit_ref 0.832
_refine_ls_hydrogen_treatment constr
_refine_ls_matrix_type full
_refine_ls_number_parameters 584
_refine_ls_number_reflns 7685
_refine_ls_number_restraints 0
_refine_ls_restrained_S_all 0.832
_refine_ls_R_factor_all 0.1096
_refine_ls_R_factor_gt 0.0537
_refine_ls_shift/su_max 0.001
_refine_ls_shift/su_mean 0
_refine_ls_structure_factor_coef Fsqd
_refine_ls_weighting_details 'calc w=1/[\s^2^(Fo^2^)+(0.0634P)^2^+0.0000P] where P=(Fo^2^+2Fc^2^)/3'
_refine_ls_weighting_scheme calc
_refine_ls_wR_factor_gt 0.1146
_refine_ls_wR_factor_ref 0.1324
_reflns_number_gt 4079
_reflns_number_total 7685
_reflns_threshold_expression >2\s(I)
_cod_data_source_file b905056f.txt
_cod_data_source_block 11
_cod_original_cell_volume 5499.1(8)
_cod_original_sg_symbol_Hall -P_2ybc
_cod_database_code 7001946

loop_
_symmetry_equiv_pos_as_xyz
'x, y, z'
'-x, y+1/2, -z+1/2'
'-x, -y, -z'
'x, -y-1/2, z-1/2'

loop_
_atom_site_label
_atom_site_type_symbol
_atom_site_fract_x
_atom_site_fract_y
_atom_site_fract_z
_atom_site_U_iso_or_equiv
_atom_site_adp_type
_atom_site_occupancy
_atom_site_symmetry_multiplicity
_atom_site_calc_flag
_atom_site_refinement_flags
_atom_site_disorder_assembly
_atom_site_disorder_group
V1 V 0.25908(4) 0.06882(7) 0.79716(3) 0.0234(2) Uani 1 1 d . . .
Cl1 Cl 0.23541(7) -0.12396(11) 0.78161(5) 0.0381(3) Uani 1 1 d . . .
Cl2 Cl 0.30500(7) 0.23719(11) 0.76469(4) 0.0358(3) Uani 1 1 d . . .
Cl3 Cl 0.39537(7) 0.01756(12) 0.81648(5) 0.0422(4) Uani 1 1 d . . .
N1 N 0.2322(2) 0.0956(3) 0.85321(13) 0.0266(10) Uani 1 1 d . . .
N2 N 0.1298(2) 0.1071(3) 0.70629(13) 0.0277(10) Uani 1 1 d . . .
N3 N 0.0729(2) 0.1266(4) 0.77267(13) 0.0266(9) Uani 1 1 d . . .
N4 N 0.4238(2) -0.3369(3) 0.77218(13) 0.0306(10) Uani 1 1 d . . .
N5 N 0.4828(2) -0.2965(3) 0.84104(13) 0.0288(10) Uani 1 1 d . . .
C1 C 0.2243(2) 0.1096(4) 0.90292(16) 0.0261(12) Uani 1 1 d . . .
C2 C 0.2348(3) 0.2179(4) 0.92359(16) 0.0285(12) Uani 1 1 d . . .
C3 C 0.2225(3) 0.2295(5) 0.97309(17) 0.0373(13) Uani 1 1 d . . .
H3 H 0.2281 0.3015 0.9878 0.045 Uiso 1 1 calc R . .
C4 C 0.2023(3) 0.1387(5) 1.00080(18) 0.0419(14) Uani 1 1 d . . .
H4 H 0.1931 0.1489 1.0341 0.05 Uiso 1 1 calc R . .
C5 C 0.1954(3) 0.0322(5) 0.98016(18) 0.0391(14) Uani 1 1 d . . .
H5 H 0.183 -0.0303 0.9999 0.047 Uiso 1 1 calc R . .
C6 C 0.2061(3) 0.0154(4) 0.93126(16) 0.0296(12) Uani 1 1 d . . .
C7 C 0.2048(3) -0.1016(5) 0.90934(18) 0.0361(13) Uani 1 1 d . . .
H7 H 0.1858 -0.0938 0.8746 0.043 Uiso 1 1 calc R . .
C8 C 0.1490(4) -0.1850(5) 0.9328(2) 0.0561(17) Uani 1 1 d . . .
H8A H 0.1691 -0.2007 0.966 0.084 Uiso 1 1 calc R . .
H8B H 0.1468 -0.2552 0.9141 0.084 Uiso 1 1 calc R . .
H8C H 0.0954 -0.1523 0.9332 0.084 Uiso 1 1 calc R . .
C9 C 0.2889(3) -0.1489(5) 0.9101(2) 0.0466(15) Uani 1 1 d . . .
H9A H 0.3237 -0.0958 0.8942 0.07 Uiso 1 1 calc R . .
H9B H 0.2884 -0.2211 0.8929 0.07 Uiso 1 1 calc R . .
H9C H 0.3088 -0.1604 0.9438 0.07 Uiso 1 1 calc R . .
C10 C 0.2617(3) 0.3149(4) 0.89341(17) 0.0324(12) Uani 1 1 d . . .
H10 H 0.2388 0.3029 0.8596 0.039 Uiso 1 1 calc R . .
C11 C 0.2342(3) 0.4307(5) 0.90960(19) 0.0452(14) Uani 1 1 d . . .
H11A H 0.1767 0.429 0.9139 0.068 Uiso 1 1 calc R . .
H11B H 0.2459 0.4869 0.885 0.068 Uiso 1 1 calc R . .
H11C H 0.2624 0.4507 0.9404 0.068 Uiso 1 1 calc R . .
C12 C 0.3527(3) 0.3131(5) 0.8913(2) 0.0456(14) Uani 1 1 d . . .
H12A H 0.3773 0.3251 0.9238 0.068 Uiso 1 1 calc R . .
H12B H 0.3694 0.3731 0.8697 0.068 Uiso 1 1 calc R . .
H12C H 0.3695 0.24 0.8789 0.068 Uiso 1 1 calc R . .
C13 C 0.1459(3) 0.1033(4) 0.75562(16) 0.0265(12) Uani 1 1 d . . .
C14 C 0.0154(3) 0.1433(5) 0.73642(18) 0.0383(14) Uani 1 1 d . . .
H14 H -0.0392 0.1603 0.7403 0.046 Uiso 1 1 calc R . .
C15 C 0.0504(3) 0.1313(5) 0.69471(18) 0.0368(13) Uani 1 1 d . . .
H15 H 0.0257 0.1379 0.6631 0.044 Uiso 1 1 calc R . .
C16 C 0.1853(2) 0.0867(4) 0.66863(15) 0.0229(11) Uani 1 1 d . . .
C17 C 0.2201(3) 0.1787(4) 0.64695(16) 0.0271(12) Uani 1 1 d . . .
C18 C 0.2727(3) 0.1566(5) 0.61080(16) 0.0320(13) Uani 1 1 d . . .
H18 H 0.2989 0.2177 0.5962 0.038 Uiso 1 1 calc R . .
C19 C 0.2876(3) 0.0477(5) 0.59556(17) 0.0360(13) Uani 1 1 d . . .
C20 C 0.2484(3) -0.0400(5) 0.61686(17) 0.0348(13) Uani 1 1 d . . .
H20 H 0.2577 -0.1148 0.6063 0.042 Uiso 1 1 calc R . .
C21 C 0.1955(3) -0.0228(4) 0.65333(16) 0.0288(12) Uani 1 1 d . . .
C22 C 0.1464(3) -0.1208(5) 0.67030(18) 0.0391(13) Uani 1 1 d . . .
H22A H 0.122 -0.1004 0.7005 0.059 Uiso 1 1 calc R . .
H22B H 0.1809 -0.1866 0.6759 0.059 Uiso 1 1 calc R . .
H22C H 0.1044 -0.1388 0.6454 0.059 Uiso 1 1 calc R . .
C23 C 0.3449(3) 0.0236(6) 0.55643(19) 0.0547(17) Uani 1 1 d . . .
H23A H 0.3931 -0.0124 0.5709 0.082 Uiso 1 1 calc R . .
H23B H 0.3594 0.0943 0.5409 0.082 Uiso 1 1 calc R . .
H23C H 0.3194 -0.0269 0.5322 0.082 Uiso 1 1 calc R . .
C24 C 0.2001(3) 0.2985(5) 0.65870(18) 0.0391(13) Uani 1 1 d . . .
H24A H 0.1465 0.3164 0.6449 0.059 Uiso 1 1 calc R . .
H24B H 0.239 0.349 0.6449 0.059 Uiso 1 1 calc R . .
H24C H 0.2016 0.3083 0.6939 0.059 Uiso 1 1 calc R . .
C25 C 0.0543(3) 0.1366(5) 0.82331(17) 0.0304(12) Uani 1 1 d . . .
C26 C 0.0573(3) 0.2416(5) 0.84408(17) 0.0325(13) Uani 1 1 d . . .
C27 C 0.0342(3) 0.2500(5) 0.89196(18) 0.0377(13) Uani 1 1 d . . .
H27 H 0.0357 0.3216 0.9073 0.045 Uiso 1 1 calc R . .
C28 C 0.0094(3) 0.1580(5) 0.91732(18) 0.0400(15) Uani 1 1 d . . .
C29 C 0.0061(3) 0.0548(5) 0.89437(18) 0.0397(14) Uani 1 1 d . . .
H29 H -0.012 -0.0087 0.9116 0.048 Uiso 1 1 calc R . .
C30 C 0.0284(3) 0.0400(5) 0.84689(18) 0.0347(13) Uani 1 1 d . . .
C31 C 0.0821(3) 0.3433(5) 0.81590(19) 0.0432(14) Uani 1 1 d . . .
H31A H 0.1306 0.3257 0.7992 0.065 Uiso 1 1 calc R . .
H31B H 0.0925 0.4065 0.8382 0.065 Uiso 1 1 calc R . .
H31C H 0.0393 0.3637 0.792 0.065 Uiso 1 1 calc R . .
C32 C -0.0142(3) 0.1689(6) 0.96919(19) 0.0586(18) Uani 1 1 d . . .
H32A H -0.0337 0.0961 0.9804 0.088 Uiso 1 1 calc R . .
H32B H -0.0565 0.2255 0.9709 0.088 Uiso 1 1 calc R . .
H32C H 0.0322 0.1922 0.9898 0.088 Uiso 1 1 calc R . .
C33 C 0.0235(3) -0.0730(5) 0.82207(19) 0.0468(15) Uani 1 1 d . . .
H33A H -0.0195 -0.0718 0.7966 0.07 Uiso 1 1 calc R . .
H33B H 0.0125 -0.1315 0.8458 0.07 Uiso 1 1 calc R . .
H33C H 0.0743 -0.0892 0.8076 0.07 Uiso 1 1 calc R . .
C34 C 0.3683(3) -0.3402(4) 0.72959(17) 0.0283(12) Uani 1 1 d . . .
C35 C 0.2961(3) -0.3968(4) 0.73247(17) 0.0339(13) Uani 1 1 d . . .
C36 C 0.2490(3) -0.4059(4) 0.69013(18) 0.0361(14) Uani 1 1 d . . .
H36 H 0.199 -0.4431 0.691 0.043 Uiso 1 1 calc R . .
C37 C 0.2719(3) -0.3628(5) 0.64623(18) 0.0368(13) Uani 1 1 d . . .
C38 C 0.3432(3) -0.3054(5) 0.64562(18) 0.0364(13) Uani 1 1 d . . .
H38 H 0.3587 -0.2746 0.6158 0.044 Uiso 1 1 calc R . .
C39 C 0.3941(3) -0.2908(4) 0.68722(17) 0.0320(12) Uani 1 1 d . . .
C40 C 0.2712(3) -0.4452(5) 0.77939(19) 0.0524(16) Uani 1 1 d . . .
H40A H 0.2239 -0.4925 0.7733 0.079 Uiso 1 1 calc R . .
H40B H 0.2588 -0.3838 0.8015 0.079 Uiso 1 1 calc R . .
H40C H 0.3148 -0.4909 0.7941 0.079 Uiso 1 1 calc R . .
C41 C 0.2203(4) -0.3800(6) 0.6001(2) 0.0606(18) Uani 1 1 d . . .
H41A H 0.2422 -0.3365 0.5738 0.091 Uiso 1 1 calc R . .
H41B H 0.1659 -0.3545 0.6052 0.091 Uiso 1 1 calc R . .
H41C H 0.2195 -0.4602 0.5916 0.091 Uiso 1 1 calc R . .
C42 C 0.4697(3) -0.2260(5) 0.6862(2) 0.0462(15) Uani 1 1 d . . .
H42A H 0.4713 -0.1689 0.7118 0.069 Uiso 1 1 calc R . .
H42B H 0.4725 -0.189 0.6546 0.069 Uiso 1 1 calc R . .
H42C H 0.515 -0.2774 0.6914 0.069 Uiso 1 1 calc R . .
C43 C 0.4204(3) -0.2700(4) 0.81073(16) 0.0263(11) Uani 1 1 d . . .
H43 H 0.3811 -0.2142 0.8158 0.032 Uiso 1 1 calc R . .
C44 C 0.4908(3) -0.4041(5) 0.77763(19) 0.0455(15) Uani 1 1 d . . .
H44 H 0.5079 -0.4581 0.7551 0.055 Uiso 1 1 calc R . .
C45 C 0.5271(3) -0.3793(5) 0.82016(18) 0.0435(14) Uani 1 1 d . . .
H45 H 0.5747 -0.4126 0.8337 0.052 Uiso 1 1 calc R . .
C46 C 0.5052(3) -0.2409(4) 0.88687(16) 0.0262(11) Uani 1 1 d . . .
C47 C 0.5566(3) -0.1502(4) 0.88542(17) 0.0310(12) Uani 1 1 d . . .
C48 C 0.5804(3) -0.0999(5) 0.92904(19) 0.0374(14) Uani 1 1 d . . .
H48 H 0.6146 -0.0361 0.9291 0.045 Uiso 1 1 calc R . .
C49 C 0.5555(3) -0.1408(5) 0.9723(2) 0.0407(14) Uani 1 1 d . . .
C50 C 0.5051(3) -0.2331(5) 0.97222(18) 0.0406(14) Uani 1 1 d . . .
H50 H 0.4879 -0.2607 1.0022 0.049 Uiso 1 1 calc R . .
C51 C 0.4792(3) -0.2865(5) 0.92944(17) 0.0338(13) Uani 1 1 d . . .
C52 C 0.5849(3) -0.1066(5) 0.83792(19) 0.0416(14) Uani 1 1 d . . .
H52A H 0.6091 -0.1684 0.8204 0.062 Uiso 1 1 calc R . .
H52B H 0.6244 -0.047 0.8443 0.062 Uiso 1 1 calc R . .
H52C H 0.5394 -0.0763 0.8183 0.062 Uiso 1 1 calc R . .
C53 C 0.5812(3) -0.0840(6) 1.0204(2) 0.0616(19) Uani 1 1 d . . .
H53A H 0.5423 -0.1011 1.0446 0.092 Uiso 1 1 calc R . .
H53B H 0.5839 -0.0022 1.0157 0.092 Uiso 1 1 calc R . .
H53C H 0.6338 -0.1122 1.0318 0.092 Uiso 1 1 calc R . .
C54 C 0.4271(3) -0.3889(5) 0.9298(2) 0.0500(16) Uani 1 1 d . . .
H54A H 0.3777 -0.3746 0.9101 0.075 Uiso 1 1 calc R . .
H54B H 0.4142 -0.406 0.9631 0.075 Uiso 1 1 calc R . .
H54C H 0.4552 -0.4529 0.9163 0.075 Uiso 1 1 calc R . .

loop_
_atom_site_aniso_label
_atom_site_aniso_U_11
_atom_site_aniso_U_22
_atom_site_aniso_U_33
_atom_site_aniso_U_23
_atom_site_aniso_U_13
_atom_site_aniso_U_12
V1 0.0240(4) 0.0252(5) 0.0212(4) -0.0001(4) 0.0037(3) 0.0013(4)
Cl1 0.0460(7) 0.0271(8) 0.0406(7) -0.0066(6) -0.0033(6) 0.0042(6)
Cl2 0.0379(7) 0.0343(9) 0.0351(7) 0.0095(6) 0.0018(5) -0.0059(6)
Cl3 0.0273(6) 0.0385(9) 0.0611(9) 0.0090(7) 0.0049(6) 0.0041(6)
N1 0.026(2) 0.033(3) 0.022(2) 0.0000(17) 0.0053(16) 0.0044(17)
N2 0.029(2) 0.028(3) 0.026(2) -0.0012(17) -0.0001(17) 0.0008(17)
N3 0.023(2) 0.035(3) 0.022(2) -0.0024(18) 0.0034(17) 0.0009(18)
N4 0.036(2) 0.028(3) 0.026(2) -0.0057(19) -0.0048(18) 0.0101(19)
N5 0.034(2) 0.025(3) 0.027(2) -0.0047(18) -0.0014(18) 0.0019(18)
C1 0.018(2) 0.037(4) 0.022(3) -0.003(2) -0.0003(19) 0.008(2)
C2 0.030(3) 0.030(4) 0.024(3) -0.005(2) -0.006(2) 0.005(2)
C3 0.040(3) 0.045(4) 0.027(3) -0.013(3) -0.001(2) 0.002(3)
C4 0.050(3) 0.055(5) 0.021(3) -0.001(3) 0.004(2) 0.000(3)
C5 0.040(3) 0.048(4) 0.029(3) 0.009(3) 0.004(2) 0.002(3)
C6 0.030(3) 0.035(4) 0.025(3) 0.006(2) 0.004(2) 0.001(2)
C7 0.042(3) 0.038(4) 0.029(3) 0.000(2) 0.008(2) -0.007(2)
C8 0.074(4) 0.046(4) 0.051(4) 0.005(3) 0.024(3) -0.015(3)
C9 0.055(4) 0.039(4) 0.046(3) 0.007(3) 0.010(3) 0.012(3)
C10 0.038(3) 0.029(3) 0.031(3) -0.006(2) 0.003(2) 0.001(2)
C11 0.060(3) 0.034(4) 0.042(3) -0.010(3) 0.004(3) -0.005(3)
C12 0.047(3) 0.040(4) 0.050(3) -0.005(3) 0.006(3) -0.007(3)
C13 0.032(3) 0.021(3) 0.026(3) -0.001(2) 0.005(2) -0.004(2)
C14 0.022(3) 0.053(4) 0.040(3) -0.006(3) 0.004(2) 0.008(2)
C15 0.030(3) 0.051(4) 0.029(3) -0.007(3) -0.004(2) 0.006(2)
C16 0.023(2) 0.026(3) 0.019(2) 0.000(2) 0.0010(19) -0.001(2)
C17 0.027(3) 0.029(3) 0.025(3) 0.004(2) -0.004(2) 0.000(2)
C18 0.031(3) 0.039(4) 0.026(3) 0.008(2) -0.005(2) -0.010(2)
C19 0.028(3) 0.051(4) 0.030(3) -0.004(3) 0.005(2) 0.002(3)
C20 0.034(3) 0.037(4) 0.034(3) -0.008(2) 0.002(2) 0.003(2)
C21 0.029(3) 0.033(4) 0.024(3) 0.003(2) -0.001(2) -0.003(2)
C22 0.052(3) 0.028(3) 0.038(3) -0.002(2) 0.004(2) -0.008(3)
C23 0.046(3) 0.078(5) 0.041(3) -0.001(3) 0.021(3) -0.003(3)
C24 0.041(3) 0.035(4) 0.040(3) 0.004(3) -0.008(2) -0.001(2)
C25 0.021(2) 0.041(4) 0.030(3) -0.006(3) 0.005(2) 0.002(2)
C26 0.022(2) 0.043(4) 0.033(3) -0.003(3) -0.002(2) 0.007(2)
C27 0.029(3) 0.045(4) 0.038(3) -0.010(3) 0.000(2) 0.014(3)
C28 0.022(3) 0.070(5) 0.029(3) -0.003(3) 0.007(2) 0.006(3)
C29 0.028(3) 0.053(4) 0.039(3) 0.004(3) 0.008(2) -0.005(3)
C30 0.017(2) 0.048(4) 0.040(3) -0.006(3) 0.007(2) -0.005(2)
C31 0.050(3) 0.033(4) 0.047(3) 0.001(3) 0.000(3) 0.011(3)
C32 0.045(3) 0.097(6) 0.035(3) -0.007(3) 0.014(3) 0.001(3)
C33 0.045(3) 0.047(4) 0.049(3) -0.007(3) 0.009(3) -0.016(3)
C34 0.032(3) 0.023(3) 0.030(3) -0.007(2) -0.002(2) 0.004(2)
C35 0.043(3) 0.022(4) 0.037(3) -0.004(2) 0.004(2) 0.001(2)
C36 0.028(3) 0.030(4) 0.050(4) -0.019(3) -0.006(2) 0.001(2)
C37 0.045(3) 0.033(4) 0.032(3) -0.009(3) -0.010(2) 0.014(3)
C38 0.046(3) 0.033(4) 0.030(3) 0.005(2) 0.001(2) 0.012(3)
C39 0.035(3) 0.027(3) 0.033(3) -0.001(2) -0.001(2) 0.005(2)
C40 0.065(4) 0.042(4) 0.052(4) 0.006(3) 0.018(3) -0.004(3)
C41 0.064(4) 0.066(5) 0.049(4) -0.021(3) -0.025(3) 0.017(3)
C42 0.038(3) 0.047(4) 0.054(4) 0.007(3) 0.007(3) -0.002(3)
C43 0.033(3) 0.020(3) 0.026(3) -0.001(2) 0.002(2) 0.000(2)
C44 0.048(3) 0.045(4) 0.043(3) -0.016(3) -0.009(3) 0.019(3)
C45 0.048(3) 0.044(4) 0.037(3) -0.012(3) -0.009(3) 0.020(3)
C46 0.029(3) 0.024(3) 0.025(3) -0.002(2) -0.005(2) 0.003(2)
C47 0.023(3) 0.030(4) 0.039(3) -0.003(2) -0.005(2) 0.009(2)
C48 0.024(3) 0.031(4) 0.056(4) -0.014(3) -0.007(2) 0.004(2)
C49 0.027(3) 0.045(4) 0.048(4) -0.019(3) -0.015(2) 0.016(3)
C50 0.042(3) 0.053(4) 0.027(3) -0.003(3) 0.002(2) 0.012(3)
C51 0.035(3) 0.036(4) 0.030(3) 0.001(2) 0.000(2) 0.000(2)
C52 0.031(3) 0.040(4) 0.054(4) 0.011(3) 0.007(2) 0.003(2)
C53 0.057(4) 0.062(5) 0.062(4) -0.038(3) -0.033(3) 0.021(3)
C54 0.055(4) 0.049(4) 0.046(3) 0.011(3) 0.002(3) -0.010(3)

loop_
_atom_type_symbol
_atom_type_description
_atom_type_scat_dispersion_real
_atom_type_scat_dispersion_imag
_atom_type_scat_source
C C 0.0033 0.0016 'International Tables Vol C Tables 4.2.6.8 and 6.1.1.4'
H H 0 0 'International Tables Vol C Tables 4.2.6.8 and 6.1.1.4'
N N 0.0061 0.0033 'International Tables Vol C Tables 4.2.6.8 and 6.1.1.4'
Cl Cl 0.1484 0.1585 'International Tables Vol C Tables 4.2.6.8 and 6.1.1.4'
V V 0.3005 0.5294 'International Tables Vol C Tables 4.2.6.8 and 6.1.1.4'

loop_
_geom_angle_atom_site_label_1
_geom_angle_atom_site_label_2
_geom_angle_atom_site_label_3
_geom_angle
_geom_angle_site_symmetry_1
_geom_angle_site_symmetry_3
_geom_angle_publ_flag
N1 V1 C13 100.30(17) . . ?
N1 V1 Cl2 107.80(15) . . ?
C13 V1 Cl2 86.24(13) . . ?
N1 V1 Cl1 107.61(15) . . ?
C13 V1 Cl1 87.33(13) . . ?
Cl2 V1 Cl1 144.59(6) . . ?
N1 V1 Cl3 98.35(13) . . ?
C13 V1 Cl3 161.35(12) . . ?
Cl2 V1 Cl3 88.37(5) . . ?
Cl1 V1 Cl3 86.77(5) . . ?
C1 N1 V1 168.8(3) . . ?
C13 N2 C15 111.7(4) . . ?
C13 N2 C16 127.2(4) . . ?
C15 N2 C16 121.1(4) . . ?
C13 N3 C14 112.8(4) . . ?
C13 N3 C25 126.4(4) . . ?
C14 N3 C25 120.8(4) . . ?
C43 N4 C44 109.2(4) . . ?
C43 N4 C34 127.3(4) . . ?
C44 N4 C34 123.5(4) . . ?
C43 N5 C45 109.0(4) . . ?
C43 N5 C46 126.3(4) . . ?
C45 N5 C46 124.5(4) . . ?
N1 C1 C6 119.2(4) . . ?
N1 C1 C2 119.3(4) . . ?
C6 C1 C2 121.5(4) . . ?
C3 C2 C1 117.5(5) . . ?
C3 C2 C10 122.1(5) . . ?
C1 C2 C10 120.4(4) . . ?
C4 C3 C2 121.4(5) . . ?
C4 C3 H3 119.3 . . ?
C2 C3 H3 119.3 . . ?
C3 C4 C5 120.1(5) . . ?
C3 C4 H4 119.9 . . ?
C5 C4 H4 119.9 . . ?
C6 C5 C4 121.2(5) . . ?
C6 C5 H5 119.4 . . ?
C4 C5 H5 119.4 . . ?
C5 C6 C1 118.1(5) . . ?
C5 C6 C7 121.4(5) . . ?
C1 C6 C7 120.3(4) . . ?
C6 C7 C9 109.9(4) . . ?
C6 C7 C8 114.8(4) . . ?
C9 C7 C8 110.2(5) . . ?
C6 C7 H7 107.2 . . ?
C9 C7 H7 107.2 . . ?
C8 C7 H7 107.2 . . ?
C7 C8 H8A 109.5 . . ?
C7 C8 H8B 109.5 . . ?
H8A C8 H8B 109.5 . . ?
C7 C8 H8C 109.5 . . ?
H8A C8 H8C 109.5 . . ?
H8B C8 H8C 109.5 . . ?
C7 C9 H9A 109.5 . . ?
C7 C9 H9B 109.5 . . ?
H9A C9 H9B 109.5 . . ?
C7 C9 H9C 109.5 . . ?
H9A C9 H9C 109.5 . . ?
H9B C9 H9C 109.5 . . ?
C2 C10 C11 114.9(4) . . ?
C2 C10 C12 110.0(4) . . ?
C11 C10 C12 110.0(4) . . ?
C2 C10 H10 107.2 . . ?
C11 C10 H10 107.2 . . ?
C12 C10 H10 107.2 . . ?
C10 C11 H11A 109.5 . . ?
C10 C11 H11B 109.5 . . ?
H11A C11 H11B 109.5 . . ?
C10 C11 H11C 109.5 . . ?
H11A C11 H11C 109.5 . . ?
H11B C11 H11C 109.5 . . ?
C10 C12 H12A 109.5 . . ?
C10 C12 H12B 109.5 . . ?
H12A C12 H12B 109.5 . . ?
C10 C12 H12C 109.5 . . ?
H12A C12 H12C 109.5 . . ?
H12B C12 H12C 109.5 . . ?
N3 C13 N2 101.8(4) . . ?
N3 C13 V1 128.5(3) . . ?
N2 C13 V1 129.7(3) . . ?
C15 C14 N3 106.9(4) . . ?
C15 C14 H14 126.5 . . ?
N3 C14 H14 126.5 . . ?
C14 C15 N2 106.7(4) . . ?
C14 C15 H15 126.6 . . ?
N2 C15 H15 126.6 . . ?
C21 C16 C17 123.1(4) . . ?
C21 C16 N2 118.1(4) . . ?
C17 C16 N2 118.6(4) . . ?
C16 C17 C18 117.3(5) . . ?
C16 C17 C24 123.1(4) . . ?
C18 C17 C24 119.4(4) . . ?
C19 C18 C17 121.7(5) . . ?
C19 C18 H18 119.1 . . ?
C17 C18 H18 119.1 . . ?
C20 C19 C18 118.3(4) . . ?
C20 C19 C23 119.9(5) . . ?
C18 C19 C23 121.8(5) . . ?
C19 C20 C21 122.3(5) . . ?
C19 C20 H20 118.8 . . ?
C21 C20 H20 118.8 . . ?
C16 C21 C20 117.0(5) . . ?
C16 C21 C22 123.3(4) . . ?
C20 C21 C22 119.3(5) . . ?
C21 C22 H22A 109.5 . . ?
C21 C22 H22B 109.5 . . ?
H22A C22 H22B 109.5 . . ?
C21 C22 H22C 109.5 . . ?
H22A C22 H22C 109.5 . . ?
H22B C22 H22C 109.5 . . ?
C19 C23 H23A 109.5 . . ?
C19 C23 H23B 109.5 . . ?
H23A C23 H23B 109.5 . . ?
C19 C23 H23C 109.5 . . ?
H23A C23 H23C 109.5 . . ?
H23B C23 H23C 109.5 . . ?
C17 C24 H24A 109.5 . . ?
C17 C24 H24B 109.5 . . ?
H24A C24 H24B 109.5 . . ?
C17 C24 H24C 109.5 . . ?
H24A C24 H24C 109.5 . . ?
H24B C24 H24C 109.5 . . ?
C26 C25 C30 123.7(4) . . ?
C26 C25 N3 118.1(5) . . ?
C30 C25 N3 118.0(4) . . ?
C25 C26 C27 117.0(5) . . ?
C25 C26 C31 121.1(4) . . ?
C27 C26 C31 122.0(5) . . ?
C28 C27 C26 122.1(5) . . ?
C28 C27 H27 118.9 . . ?
C26 C27 H27 118.9 . . ?
C27 C28 C29 118.5(5) . . ?
C27 C28 C32 121.2(5) . . ?
C29 C28 C32 120.3(5) . . ?
C28 C29 C30 122.5(5) . . ?
C28 C29 H29 118.7 . . ?
C30 C29 H29 118.7 . . ?
C29 C30 C25 116.2(5) . . ?
C29 C30 C33 122.0(5) . . ?
C25 C30 C33 121.8(4) . . ?
C26 C31 H31A 109.5 . . ?
C26 C31 H31B 109.5 . . ?
H31A C31 H31B 109.5 . . ?
C26 C31 H31C 109.5 . . ?
H31A C31 H31C 109.5 . . ?
H31B C31 H31C 109.5 . . ?
C28 C32 H32A 109.5 . . ?
C28 C32 H32B 109.5 . . ?
H32A C32 H32B 109.5 . . ?
C28 C32 H32C 109.5 . . ?
H32A C32 H32C 109.5 . . ?
H32B C32 H32C 109.5 . . ?
C30 C33 H33A 109.5 . . ?
C30 C33 H33B 109.5 . . ?
H33A C33 H33B 109.5 . . ?
C30 C33 H33C 109.5 . . ?
H33A C33 H33C 109.5 . . ?
H33B C33 H33C 109.5 . . ?
C35 C34 C39 124.1(4) . . ?
C35 C34 N4 119.0(4) . . ?
C39 C34 N4 116.8(4) . . ?
C36 C35 C34 116.7(5) . . ?
C36 C35 C40 122.0(5) . . ?
C34 C35 C40 121.3(5) . . ?
C35 C36 C37 122.6(5) . . ?
C35 C36 H36 118.7 . . ?
C37 C36 H36 118.7 . . ?
C38 C37 C36 118.3(4) . . ?
C38 C37 C41 120.9(5) . . ?
C36 C37 C41 120.8(5) . . ?
C37 C38 C39 122.7(5) . . ?
C37 C38 H38 118.7 . . ?
C39 C38 H38 118.7 . . ?
C34 C39 C38 115.6(4) . . ?
C34 C39 C42 122.5(4) . . ?
C38 C39 C42 122.0(5) . . ?
C35 C40 H40A 109.5 . . ?
C35 C40 H40B 109.5 . . ?
H40A C40 H40B 109.5 . . ?
C35 C40 H40C 109.5 . . ?
H40A C40 H40C 109.5 . . ?
H40B C40 H40C 109.5 . . ?
C37 C41 H41A 109.5 . . ?
C37 C41 H41B 109.5 . . ?
H41A C41 H41B 109.5 . . ?
C37 C41 H41C 109.5 . . ?
H41A C41 H41C 109.5 . . ?
H41B C41 H41C 109.5 . . ?
C39 C42 H42A 109.5 . . ?
C39 C42 H42B 109.5 . . ?
H42A C42 H42B 109.5 . . ?
C39 C42 H42C 109.5 . . ?
H42A C42 H42C 109.5 . . ?
H42B C42 H42C 109.5 . . ?
N4 C43 N5 107.0(4) . . ?
N4 C43 H43 126.5 . . ?
N5 C43 H43 126.5 . . ?
C45 C44 N4 107.4(5) . . ?
C45 C44 H44 126.3 . . ?
N4 C44 H44 126.3 . . ?
C44 C45 N5 107.3(4) . . ?
C44 C45 H45 126.3 . . ?
N5 C45 H45 126.3 . . ?
C47 C46 C51 123.7(4) . . ?
C47 C46 N5 117.3(4) . . ?
C51 C46 N5 118.8(4) . . ?
C46 C47 C48 117.5(5) . . ?
C46 C47 C52 121.2(4) . . ?
C48 C47 C52 121.3(5) . . ?
C49 C48 C47 121.1(5) . . ?
C49 C48 H48 119.5 . . ?
C47 C48 H48 119.5 . . ?
C48 C49 C50 119.6(5) . . ?
C48 C49 C53 120.9(6) . . ?
C50 C49 C53 119.5(6) . . ?
C49 C50 C51 121.6(5) . . ?
C49 C50 H50 119.2 . . ?
C51 C50 H50 119.2 . . ?
C46 C51 C50 116.4(5) . . ?
C46 C51 C54 122.2(4) . . ?
C50 C51 C54 121.4(5) . . ?
C47 C52 H52A 109.5 . . ?
C47 C52 H52B 109.5 . . ?
H52A C52 H52B 109.5 . . ?
C47 C52 H52C 109.5 . . ?
H52A C52 H52C 109.5 . . ?
H52B C52 H52C 109.5 . . ?
C49 C53 H53A 109.5 . . ?
C49 C53 H53B 109.5 . . ?
H53A C53 H53B 109.5 . . ?
C49 C53 H53C 109.5 . . ?
H53A C53 H53C 109.5 . . ?
H53B C53 H53C 109.5 . . ?
C51 C54 H54A 109.5 . . ?
C51 C54 H54B 109.5 . . ?
H54A C54 H54B 109.5 . . ?
C51 C54 H54C 109.5 . . ?
H54A C54 H54C 109.5 . . ?
H54B C54 H54C 109.5 . . ?

loop_
_geom_bond_atom_site_label_1
_geom_bond_atom_site_label_2
_geom_bond_distance
_geom_bond_site_symmetry_2
_geom_bond_publ_flag
V1 N1 1.668(4) . ?
V1 C13 2.204(5) . ?
V1 Cl2 2.3386(15) . ?
V1 Cl1 2.3576(16) . ?
V1 Cl3 2.3993(14) . ?
N1 C1 1.397(6) . ?
N2 C13 1.376(6) . ?
N2 C15 1.383(6) . ?
N2 C16 1.455(5) . ?
N3 C13 1.365(5) . ?
N3 C14 1.367(6) . ?
N3 C25 1.456(6) . ?
N4 C43 1.332(6) . ?
N4 C44 1.380(6) . ?
N4 C34 1.461(6) . ?
N5 C43 1.342(6) . ?
N5 C45 1.379(6) . ?
N5 C46 1.459(6) . ?
C1 C6 1.408(7) . ?
C1 C2 1.414(7) . ?
C2 C3 1.402(6) . ?
C2 C10 1.506(7) . ?
C3 C4 1.375(8) . ?
C3 H3 0.95 . ?
C4 C5 1.389(8) . ?
C4 H4 0.95 . ?
C5 C6 1.388(7) . ?
C5 H5 0.95 . ?
C6 C7 1.515(7) . ?
C7 C9 1.518(7) . ?
C7 C8 1.531(7) . ?
C7 H7 1 . ?
C8 H8A 0.98 . ?
C8 H8B 0.98 . ?
C8 H8C 0.98 . ?
C9 H9A 0.98 . ?
C9 H9B 0.98 . ?
C9 H9C 0.98 . ?
C10 C11 1.525(7) . ?
C10 C12 1.531(7) . ?
C10 H10 1 . ?
C11 H11A 0.98 . ?
C11 H11B 0.98 . ?
C11 H11C 0.98 . ?
C12 H12A 0.98 . ?
C12 H12B 0.98 . ?
C12 H12C 0.98 . ?
C14 C15 1.331(7) . ?
C14 H14 0.95 . ?
C15 H15 0.95 . ?
C16 C21 1.380(7) . ?
C16 C17 1.389(6) . ?
C17 C18 1.394(7) . ?
C17 C24 1.501(7) . ?
C18 C19 1.387(7) . ?
C18 H18 0.95 . ?
C19 C20 1.381(7) . ?
C19 C23 1.514(7) . ?
C20 C21 1.394(6) . ?
C20 H20 0.95 . ?
C21 C22 1.516(7) . ?
C22 H22A 0.98 . ?
C22 H22B 0.98 . ?
C22 H22C 0.98 . ?
C23 H23A 0.98 . ?
C23 H23B 0.98 . ?
C23 H23C 0.98 . ?
C24 H24A 0.98 . ?
C24 H24B 0.98 . ?
C24 H24C 0.98 . ?
C25 C26 1.372(7) . ?
C25 C30 1.400(7) . ?
C26 C27 1.403(7) . ?
C26 C31 1.507(7) . ?
C27 C28 1.374(8) . ?
C27 H27 0.95 . ?
C28 C29 1.379(8) . ?
C28 C32 1.514(7) . ?
C29 C30 1.395(7) . ?
C29 H29 0.95 . ?
C30 C33 1.507(8) . ?
C31 H31A 0.98 . ?
C31 H31B 0.98 . ?
C31 H31C 0.98 . ?
C32 H32A 0.98 . ?
C32 H32B 0.98 . ?
C32 H32C 0.98 . ?
C33 H33A 0.98 . ?
C33 H33B 0.98 . ?
C33 H33C 0.98 . ?
C34 C35 1.393(7) . ?
C34 C39 1.399(7) . ?
C35 C36 1.380(7) . ?
C35 C40 1.498(7) . ?
C36 C37 1.390(7) . ?
C36 H36 0.95 . ?
C37 C38 1.379(7) . ?
C37 C41 1.514(7) . ?
C38 C39 1.404(7) . ?
C38 H38 0.95 . ?
C39 C42 1.486(7) . ?
C40 H40A 0.98 . ?
C40 H40B 0.98 . ?
C40 H40C 0.98 . ?
C41 H41A 0.98 . ?
C41 H41B 0.98 . ?
C41 H41C 0.98 . ?
C42 H42A 0.98 . ?
C42 H42B 0.98 . ?
C42 H42C 0.98 . ?
C43 H43 0.95 . ?
C44 C45 1.326(7) . ?
C44 H44 0.95 . ?
C45 H45 0.95 . ?
C46 C47 1.382(7) . ?
C46 C51 1.387(7) . ?
C47 C48 1.384(7) . ?
C47 C52 1.512(7) . ?
C48 C49 1.377(8) . ?
C48 H48 0.95 . ?
C49 C50 1.383(8) . ?
C49 C53 1.533(7) . ?
C50 C51 1.390(7) . ?
C50 H50 0.95 . ?
C51 C54 1.497(7) . ?
C52 H52A 0.98 . ?
C52 H52B 0.98 . ?
C52 H52C 0.98 . ?
C53 H53A 0.98 . ?
C53 H53B 0.98 . ?
C53 H53C 0.98 . ?
C54 H54A 0.98 . ?
C54 H54B 0.98 . ?
C54 H54C 0.98 . ?
